data_7242781
loop_
_publ_author_name
'Karnoukhova, Valentina A.'
'Baranov, Vladimir V.'
'Vologzhanina, Anna V.'
'Kravchenko, Angelina N.'
'Fedyanin, Ivan V.'

_publ_section_title
;
 Self-organization of 1,6-dialkyl-3a,6a-diphenylglycolurils in the
 crystalline state
;
_journal_issue 24
_journal_name_full CrystEngComm
_journal_page_first 4312
_journal_page_last 4319
_journal_paper_doi 10.1039/D1CE00434D
_journal_volume 23
_journal_year 2021
_chemical_formula_moiety 'C20 H22 N4 O2, C H4 O'
_chemical_formula_sum 'C21 H26 N4 O3'
_chemical_formula_weight 382.46
_space_group_crystal_system monoclinic
_space_group_IT_number 14
_space_group_name_Hall '-P 2ybc'
_space_group_name_H-M_alt 'P 1 21/c 1'
_atom_sites_solution_hydrogens mixed
_atom_sites_solution_primary dual
_audit_creation_method SHELXL-2016/6
_audit_update_record
;
2021-03-24 deposited with the CCDC.	2021-05-07 downloaded from the CCDC.
;
_cell_angle_alpha 90
_cell_angle_beta 100.2190(10)
_cell_angle_gamma 90
_cell_formula_units_Z 4
_cell_length_a 12.7245(7)
_cell_length_b 9.4309(5)
_cell_length_c 17.0038(9)
_cell_measurement_reflns_used 262
_cell_measurement_temperature 120(2)
_cell_measurement_theta_max 25
_cell_measurement_theta_min 3
_cell_volume 2008.15(19)
_computing_cell_refinement 'Bruker SAINT'
_computing_data_collection 'Bruker APEX2'
_computing_data_reduction 'Bruker SAINT'
_computing_molecular_graphics 'SHELXTL (Sheldrick, 2008)'
_computing_publication_material 'SHELXTL (Sheldrick, 2008)'
_computing_structure_refinement 'SHELXL (Sheldrick, 2015b)'
_computing_structure_solution 'SHELXT (Sheldrick, 2015a)'
_diffrn_ambient_temperature 120(2)
_diffrn_detector_type 'Bruker APEX II CCD area detector'
_diffrn_measured_fraction_theta_full 1.000
_diffrn_measured_fraction_theta_max 1.000
_diffrn_measurement_device_type 'Bruker APEX DUO diffractometer'
_diffrn_measurement_method 'omega scans'
_diffrn_radiation_type MoK\a
_diffrn_radiation_wavelength 0.71073
_diffrn_reflns_av_R_equivalents 0.0565
_diffrn_reflns_av_unetI/netI 0.0460
_diffrn_reflns_Laue_measured_fraction_full 1.000
_diffrn_reflns_Laue_measured_fraction_max 1.000
_diffrn_reflns_limit_h_max 17
_diffrn_reflns_limit_h_min -17
_diffrn_reflns_limit_k_max 13
_diffrn_reflns_limit_k_min -13
_diffrn_reflns_limit_l_max 23
_diffrn_reflns_limit_l_min -23
_diffrn_reflns_number 26222
_diffrn_reflns_point_group_measured_fraction_full 1.000
_diffrn_reflns_point_group_measured_fraction_max 1.000
_diffrn_reflns_theta_full 25.242
_diffrn_reflns_theta_max 29.999
_diffrn_reflns_theta_min 2.434
_exptl_absorpt_coefficient_mu 0.086
_exptl_absorpt_correction_T_max 0.7461
_exptl_absorpt_correction_T_min 0.6258
_exptl_absorpt_correction_type multi-scan
_exptl_absorpt_process_details SADABS
_exptl_crystal_colour colorless
_exptl_crystal_density_diffrn 1.265
_exptl_crystal_description prism
_exptl_crystal_F_000 816
_exptl_crystal_size_max 0.350
_exptl_crystal_size_mid 0.050
_exptl_crystal_size_min 0.050
_refine_diff_density_max 0.357
_refine_diff_density_min -0.222
_refine_diff_density_rms 0.051
_refine_ls_extinction_method none
_refine_ls_goodness_of_fit_ref 1.014
_refine_ls_hydrogen_treatment mixed
_refine_ls_matrix_type full
_refine_ls_number_parameters 268
_refine_ls_number_reflns 5856
_refine_ls_number_restraints 0
_refine_ls_restrained_S_all 1.014
_refine_ls_R_factor_all 0.0750
_refine_ls_R_factor_gt 0.0459
_refine_ls_shift/su_max 0.000
_refine_ls_shift/su_mean 0.000
_refine_ls_structure_factor_coef Fsqd
_refine_ls_weighting_details 'w=1/[\s^2^(Fo^2^)+(0.0518P)^2^+0.6935P] where P=(Fo^2^+2Fc^2^)/3'
_refine_ls_weighting_scheme calc
_refine_ls_wR_factor_gt 0.1053
_refine_ls_wR_factor_ref 0.1213
_reflns_Friedel_coverage 0.000
_reflns_number_gt 4144
_reflns_number_total 5856
_reflns_threshold_expression I>2\s(I)
_cod_data_source_file d1ce00434d4.cif
_cod_data_source_block 1b-MeOH
_cod_depositor_comments 'Adding full bibliography for 7242772--7242787.cif.'
_cod_original_sg_symbol_H-M 'P 21/c'
_cod_database_code 7242781
_shelx_shelxl_version_number 2016/6
_shelx_space_group_comment
;
The symmetry employed for this shelxl refinement is uniquely defined
by the following loop, which should always be used as a source of
symmetry information in preference to the above space-group names.
They are only intended as comments.
;
_shelx_estimated_absorpt_t_min 0.970
_shelx_estimated_absorpt_t_max 0.996

loop_
_space_group_symop_operation_xyz
'x, y, z'
'-x, y+1/2, -z+1/2'
'-x, -y, -z'
'x, -y-1/2, z-1/2'

loop_
_atom_site_label
_atom_site_type_symbol
_atom_site_fract_x
_atom_site_fract_y
_atom_site_fract_z
_atom_site_U_iso_or_equiv
_atom_site_adp_type
_atom_site_occupancy
_atom_site_site_symmetry_order
_atom_site_calc_flag
_atom_site_refinement_flags_posn
_atom_site_refinement_flags_adp
_atom_site_refinement_flags_occupancy
_atom_site_disorder_assembly
_atom_site_disorder_group
O1 O 0.58385(8) 1.10001(10) 0.18531(6) 0.0200(2) Uani 1 1 d . . . . .
O2 O 0.50218(8) 0.51506(11) 0.13348(6) 0.0208(2) Uani 1 1 d . . . . .
N1 N 0.60160(9) 0.88487(12) 0.25077(7) 0.0160(2) Uani 1 1 d . . . . .
H1N H 0.5712(15) 0.914(2) 0.2906(12) 0.036(5) Uiso 1 1 d . . . . .
N2 N 0.69580(9) 0.92310(12) 0.15451(6) 0.0154(2) Uani 1 1 d . . . . .
N3 N 0.62792(9) 0.68434(12) 0.11940(6) 0.0156(2) Uani 1 1 d . . . . .
N4 N 0.60371(9) 0.62852(12) 0.24234(7) 0.0161(2) Uani 1 1 d . . . . .
H4N H 0.5554(16) 0.614(2) 0.2738(11) 0.035(5) Uiso 1 1 d . . . . .
C1 C 0.66670(10) 0.75718(14) 0.25356(7) 0.0140(2) Uani 1 1 d . . . . .
C2 C 0.62309(10) 0.97987(14) 0.19616(8) 0.0158(3) Uani 1 1 d . . . . .
C3 C 0.70795(10) 0.77147(14) 0.17023(7) 0.0139(2) Uani 1 1 d . . . . .
C4 C 0.57087(10) 0.60207(14) 0.16195(8) 0.0164(3) Uani 1 1 d . . . . .
C5 C 0.75301(10) 0.74905(15) 0.32778(7) 0.0158(3) Uani 1 1 d . . . . .
C6 C 0.78262(11) 0.86858(15) 0.37464(8) 0.0191(3) Uani 1 1 d . . . . .
H6A H 0.747455 0.956340 0.360941 0.023 Uiso 1 1 calc R U . . .
C7 C 0.86363(12) 0.86016(17) 0.44158(8) 0.0247(3) Uani 1 1 d . . . . .
H7A H 0.883379 0.942181 0.473190 0.030 Uiso 1 1 calc R U . . .
C8 C 0.91531(12) 0.73274(18) 0.46210(9) 0.0279(3) Uani 1 1 d . . . . .
H8A H 0.970177 0.727020 0.507840 0.033 Uiso 1 1 calc R U . . .
C9 C 0.88640(13) 0.61303(18) 0.41531(9) 0.0275(3) Uani 1 1 d . . . . .
H9A H 0.922024 0.525586 0.429053 0.033 Uiso 1 1 calc R U . . .
C10 C 0.80556(11) 0.62075(16) 0.34849(8) 0.0207(3) Uani 1 1 d . . . . .
H10A H 0.786113 0.538596 0.316928 0.025 Uiso 1 1 calc R U . . .
C11 C 0.82103(10) 0.72035(14) 0.17007(7) 0.0150(3) Uani 1 1 d . . . . .
C12 C 0.90737(11) 0.81039(15) 0.19503(8) 0.0182(3) Uani 1 1 d . . . . .
H12A H 0.894965 0.904729 0.210713 0.022 Uiso 1 1 calc R U . . .
C13 C 1.01153(11) 0.76355(16) 0.19721(8) 0.0216(3) Uani 1 1 d . . . . .
H13A H 1.069899 0.825888 0.213815 0.026 Uiso 1 1 calc R U . . .
C14 C 1.02977(11) 0.62536(17) 0.17503(8) 0.0229(3) Uani 1 1 d . . . . .
H14A H 1.100726 0.593446 0.175657 0.028 Uiso 1 1 calc R U . . .
C15 C 0.94481(12) 0.53395(16) 0.15200(8) 0.0222(3) Uani 1 1 d . . . . .
H15A H 0.957744 0.438875 0.137897 0.027 Uiso 1 1 calc R U . . .
C16 C 0.84033(11) 0.58073(15) 0.14939(8) 0.0190(3) Uani 1 1 d . . . . .
H16A H 0.782268 0.517583 0.133546 0.023 Uiso 1 1 calc R U . . .
C17 C 0.72365(11) 0.99565(15) 0.08432(8) 0.0194(3) Uani 1 1 d . . . . .
H17A H 0.657088 1.019080 0.046888 0.023 Uiso 1 1 calc R U . . .
H17B H 0.765511 0.929953 0.056530 0.023 Uiso 1 1 calc R U . . .
C18 C 0.78773(14) 1.13097(17) 0.10495(10) 0.0294(3) Uani 1 1 d . . . . .
H18A H 0.803964 1.173615 0.055928 0.044 Uiso 1 1 calc R U . . .
H18B H 0.854490 1.108555 0.141193 0.044 Uiso 1 1 calc R U . . .
H18C H 0.745994 1.197896 0.131020 0.044 Uiso 1 1 calc R U . . .
C19 C 0.61542(11) 0.67236(15) 0.03222(7) 0.0187(3) Uani 1 1 d . . . . .
H19A H 0.606336 0.571255 0.016859 0.022 Uiso 1 1 calc R U . . .
H19B H 0.681168 0.707158 0.015008 0.022 Uiso 1 1 calc R U . . .
C20 C 0.52062(13) 0.75583(17) -0.01076(9) 0.0282(3) Uani 1 1 d . . . . .
H20A H 0.517674 0.748602 -0.068606 0.042 Uiso 1 1 calc R U . . .
H20B H 0.528141 0.855567 0.005439 0.042 Uiso 1 1 calc R U . . .
H20C H 0.454729 0.717309 0.003086 0.042 Uiso 1 1 calc R U . . .
O1S O 0.27578(10) 0.77519(15) 0.20569(9) 0.0444(3) Uani 1 1 d . . . . .
H1S H 0.331(2) 0.738(3) 0.2423(17) 0.079(9) Uiso 1 1 d . . . . .
C1S C 0.31662(17) 0.7894(2) 0.13410(12) 0.0442(5) Uani 1 1 d . . . . .
H1SC H 0.378913 0.852246 0.143132 0.066 Uiso 1 1 calc R U . . .
H1SB H 0.261525 0.829700 0.092510 0.066 Uiso 1 1 calc R U . . .
H1SA H 0.337756 0.695986 0.116981 0.066 Uiso 1 1 calc R U . . .

loop_
_atom_site_aniso_label
_atom_site_aniso_U_11
_atom_site_aniso_U_22
_atom_site_aniso_U_33
_atom_site_aniso_U_23
_atom_site_aniso_U_13
_atom_site_aniso_U_12
O1 0.0205(5) 0.0183(5) 0.0223(5) 0.0034(4) 0.0066(4) 0.0042(4)
O2 0.0214(5) 0.0230(5) 0.0184(5) -0.0035(4) 0.0042(4) -0.0066(4)
N1 0.0173(5) 0.0169(5) 0.0152(5) 0.0014(4) 0.0068(4) 0.0036(4)
N2 0.0166(5) 0.0160(5) 0.0152(5) 0.0032(4) 0.0067(4) 0.0016(4)
N3 0.0148(5) 0.0205(6) 0.0120(5) -0.0013(4) 0.0030(4) -0.0021(4)
N4 0.0167(5) 0.0179(6) 0.0144(5) -0.0006(4) 0.0042(4) -0.0041(4)
C1 0.0150(6) 0.0152(6) 0.0126(5) 0.0008(5) 0.0046(4) -0.0001(5)
C2 0.0138(6) 0.0182(6) 0.0155(6) -0.0003(5) 0.0029(5) 0.0005(5)
C3 0.0133(6) 0.0164(6) 0.0124(5) 0.0004(4) 0.0033(4) 0.0000(5)
C4 0.0157(6) 0.0185(6) 0.0152(6) -0.0002(5) 0.0033(5) 0.0014(5)
C5 0.0143(6) 0.0217(7) 0.0121(5) 0.0015(5) 0.0044(5) -0.0023(5)
C6 0.0193(6) 0.0226(7) 0.0165(6) -0.0006(5) 0.0066(5) -0.0028(5)
C7 0.0239(7) 0.0344(8) 0.0162(6) -0.0046(6) 0.0046(5) -0.0094(6)
C8 0.0227(7) 0.0425(9) 0.0165(7) 0.0057(6) -0.0020(5) -0.0058(7)
C9 0.0256(8) 0.0324(8) 0.0229(7) 0.0093(6) 0.0003(6) 0.0038(6)
C10 0.0216(7) 0.0221(7) 0.0179(6) 0.0017(5) 0.0018(5) 0.0007(5)
C11 0.0139(6) 0.0194(6) 0.0122(5) 0.0022(5) 0.0034(4) 0.0018(5)
C12 0.0171(6) 0.0202(7) 0.0176(6) -0.0007(5) 0.0037(5) 0.0009(5)
C13 0.0143(6) 0.0291(8) 0.0213(7) 0.0006(6) 0.0032(5) -0.0008(5)
C14 0.0161(6) 0.0322(8) 0.0213(7) 0.0040(6) 0.0055(5) 0.0080(6)
C15 0.0244(7) 0.0212(7) 0.0212(7) 0.0010(5) 0.0047(6) 0.0081(6)
C16 0.0199(6) 0.0205(7) 0.0167(6) 0.0009(5) 0.0038(5) 0.0016(5)
C17 0.0207(7) 0.0227(7) 0.0160(6) 0.0047(5) 0.0064(5) -0.0004(5)
C18 0.0330(8) 0.0287(8) 0.0279(8) 0.0067(6) 0.0096(7) -0.0087(7)
C19 0.0220(7) 0.0226(7) 0.0117(6) -0.0016(5) 0.0037(5) 0.0003(5)
C20 0.0323(8) 0.0275(8) 0.0210(7) 0.0000(6) -0.0058(6) 0.0014(7)
O1S 0.0282(6) 0.0515(9) 0.0540(9) 0.0191(7) 0.0088(6) 0.0073(6)
C1S 0.0482(11) 0.0388(11) 0.0460(11) 0.0036(8) 0.0094(9) 0.0116(9)

loop_
_atom_type_symbol
_atom_type_description
_atom_type_scat_dispersion_real
_atom_type_scat_dispersion_imag
_atom_type_scat_source
C C 0.0033 0.0016 'International Tables Vol C Tables 4.2.6.8 and 6.1.1.4'
H H 0.0000 0.0000 'International Tables Vol C Tables 4.2.6.8 and 6.1.1.4'
N N 0.0061 0.0033 'International Tables Vol C Tables 4.2.6.8 and 6.1.1.4'
O O 0.0106 0.0060 'International Tables Vol C Tables 4.2.6.8 and 6.1.1.4'

loop_
_geom_angle_atom_site_label_1
_geom_angle_atom_site_label_2
_geom_angle_atom_site_label_3
_geom_angle
_geom_angle_site_symmetry_1
_geom_angle_site_symmetry_3
_geom_angle_publ_flag
C2 N1 C1 112.74(10) . . ?
C2 N1 H1N 119.2(12) . . ?
C1 N1 H1N 124.0(12) . . ?
C2 N2 C3 110.37(10) . . ?
C2 N2 C17 121.27(11) . . ?
C3 N2 C17 124.84(11) . . ?
C4 N3 C3 112.83(10) . . ?
C4 N3 C19 121.52(11) . . ?
C3 N3 C19 125.36(11) . . ?
C4 N4 C1 110.20(10) . . ?
C4 N4 H4N 116.5(12) . . ?
C1 N4 H4N 118.2(12) . . ?
N4 C1 N1 112.95(10) . . ?
N4 C1 C5 111.62(11) . . ?
N1 C1 C5 113.03(11) . . ?
N4 C1 C3 102.39(10) . . ?
N1 C1 C3 100.09(10) . . ?
C5 C1 C3 115.89(10) . . ?
O1 C2 N1 125.65(12) . . ?
O1 C2 N2 124.88(12) . . ?
N1 C2 N2 109.47(11) . . ?
N2 C3 N3 113.70(10) . . ?
N2 C3 C11 112.39(10) . . ?
N3 C3 C11 112.38(11) . . ?
N2 C3 C1 101.77(10) . . ?
N3 C3 C1 99.91(9) . . ?
C11 C3 C1 115.75(10) . . ?
O2 C4 N3 125.47(12) . . ?
O2 C4 N4 125.33(12) . . ?
N3 C4 N4 109.19(11) . . ?
C6 C5 C10 119.20(12) . . ?
C6 C5 C1 121.06(12) . . ?
C10 C5 C1 119.72(12) . . ?
C5 C6 C7 120.40(14) . . ?
C5 C6 H6A 119.8 . . ?
C7 C6 H6A 119.8 . . ?
C8 C7 C6 120.26(14) . . ?
C8 C7 H7A 119.9 . . ?
C6 C7 H7A 119.9 . . ?
C7 C8 C9 119.62(13) . . ?
C7 C8 H8A 120.2 . . ?
C9 C8 H8A 120.2 . . ?
C8 C9 C10 120.38(14) . . ?
C8 C9 H9A 119.8 . . ?
C10 C9 H9A 119.8 . . ?
C9 C10 C5 120.14(14) . . ?
C9 C10 H10A 119.9 . . ?
C5 C10 H10A 119.9 . . ?
C12 C11 C16 119.14(12) . . ?
C12 C11 C3 120.14(12) . . ?
C16 C11 C3 120.62(12) . . ?
C13 C12 C11 120.69(13) . . ?
C13 C12 H12A 119.7 . . ?
C11 C12 H12A 119.7 . . ?
C14 C13 C12 119.70(13) . . ?
C14 C13 H13A 120.2 . . ?
C12 C13 H13A 120.2 . . ?
C15 C14 C13 120.14(13) . . ?
C15 C14 H14A 119.9 . . ?
C13 C14 H14A 119.9 . . ?
C14 C15 C16 120.30(13) . . ?
C14 C15 H15A 119.8 . . ?
C16 C15 H15A 119.8 . . ?
C15 C16 C11 120.00(13) . . ?
C15 C16 H16A 120.0 . . ?
C11 C16 H16A 120.0 . . ?
N2 C17 C18 113.52(11) . . ?
N2 C17 H17A 108.9 . . ?
C18 C17 H17A 108.9 . . ?
N2 C17 H17B 108.9 . . ?
C18 C17 H17B 108.9 . . ?
H17A C17 H17B 107.7 . . ?
C17 C18 H18A 109.5 . . ?
C17 C18 H18B 109.5 . . ?
H18A C18 H18B 109.5 . . ?
C17 C18 H18C 109.5 . . ?
H18A C18 H18C 109.5 . . ?
H18B C18 H18C 109.5 . . ?
N3 C19 C20 112.44(12) . . ?
N3 C19 H19A 109.1 . . ?
C20 C19 H19A 109.1 . . ?
N3 C19 H19B 109.1 . . ?
C20 C19 H19B 109.1 . . ?
H19A C19 H19B 107.8 . . ?
C19 C20 H20A 109.5 . . ?
C19 C20 H20B 109.5 . . ?
H20A C20 H20B 109.5 . . ?
C19 C20 H20C 109.5 . . ?
H20A C20 H20C 109.5 . . ?
H20B C20 H20C 109.5 . . ?
C1S O1S H1S 105.2(18) . . ?
O1S C1S H1SC 109.5 . . ?
O1S C1S H1SB 109.5 . . ?
H1SC C1S H1SB 109.5 . . ?
O1S C1S H1SA 109.5 . . ?
H1SC C1S H1SA 109.5 . . ?
H1SB C1S H1SA 109.5 . . ?

loop_
_geom_bond_atom_site_label_1
_geom_bond_atom_site_label_2
_geom_bond_distance
_geom_bond_site_symmetry_2
_geom_bond_publ_flag
O1 C2 1.2387(16) . ?
O2 C4 1.2336(16) . ?
N1 C2 1.3527(17) . ?
N1 C1 1.4576(17) . ?
N1 H1N 0.88(2) . ?
N2 C2 1.3698(16) . ?
N2 C3 1.4579(17) . ?
N2 C17 1.4725(16) . ?
N3 C4 1.3560(17) . ?
N3 C3 1.4652(17) . ?
N3 C19 1.4669(16) . ?
N4 C4 1.3793(17) . ?
N4 C1 1.4481(17) . ?
N4 H4N 0.89(2) . ?
C1 C5 1.5209(18) . ?
C1 C3 1.6017(17) . ?
C3 C11 1.5179(17) . ?
C5 C6 1.3931(19) . ?
C5 C10 1.3970(19) . ?
C6 C7 1.396(2) . ?
C6 H6A 0.9500 . ?
C7 C8 1.384(2) . ?
C7 H7A 0.9500 . ?
C8 C9 1.393(2) . ?
C8 H8A 0.9500 . ?
C9 C10 1.393(2) . ?
C9 H9A 0.9500 . ?
C10 H10A 0.9500 . ?
C11 C12 1.3939(19) . ?
C11 C16 1.3959(19) . ?
C12 C13 1.3913(19) . ?
C12 H12A 0.9500 . ?
C13 C14 1.388(2) . ?
C13 H13A 0.9500 . ?
C14 C15 1.384(2) . ?
C14 H14A 0.9500 . ?
C15 C16 1.3939(19) . ?
C15 H15A 0.9500 . ?
C16 H16A 0.9500 . ?
C17 C18 1.522(2) . ?
C17 H17A 0.9900 . ?
C17 H17B 0.9900 . ?
C18 H18A 0.9800 . ?
C18 H18B 0.9800 . ?
C18 H18C 0.9800 . ?
C19 C20 1.515(2) . ?
C19 H19A 0.9900 . ?
C19 H19B 0.9900 . ?
C20 H20A 0.9800 . ?
C20 H20B 0.9800 . ?
C20 H20C 0.9800 . ?
O1S C1S 1.412(2) . ?
O1S H1S 0.92(3) . ?
C1S H1SC 0.9800 . ?
C1S H1SB 0.9800 . ?
C1S H1SA 0.9800 . ?

loop_
_geom_hbond_atom_site_label_D
_geom_hbond_atom_site_label_H
_geom_hbond_atom_site_label_A
_geom_hbond_distance_DH
_geom_hbond_distance_HA
_geom_hbond_distance_DA
_geom_hbond_angle_DHA
_geom_hbond_site_symmetry_A
N4 H4N O1 0.89(2) 2.02(2) 2.8850(15) 162.7(17) 2_645
O1S H1S O1 0.92(3) 1.98(3) 2.8601(17) 159(2) 2_645
N1 H1N O2 0.88(2) 1.97(2) 2.8368(15) 168.5(18) 2_655

loop_
_geom_torsion_atom_site_label_1
_geom_torsion_atom_site_label_2
_geom_torsion_atom_site_label_3
_geom_torsion_atom_site_label_4
_geom_torsion
_geom_torsion_site_symmetry_1
_geom_torsion_site_symmetry_2
_geom_torsion_site_symmetry_3
_geom_torsion_site_symmetry_4
_geom_torsion_publ_flag
C4 N4 C1 N1 84.15(13) . . . . ?
C4 N4 C1 C5 -147.18(11) . . . . ?
C4 N4 C1 C3 -22.57(13) . . . . ?
C2 N1 C1 N4 -125.11(12) . . . . ?
C2 N1 C1 C5 106.96(12) . . . . ?
C2 N1 C1 C3 -16.92(13) . . . . ?
C1 N1 C2 O1 -175.33(13) . . . . ?
C1 N1 C2 N2 4.38(15) . . . . ?
C3 N2 C2 O1 -168.01(12) . . . . ?
C17 N2 C2 O1 -8.2(2) . . . . ?
C3 N2 C2 N1 12.28(15) . . . . ?
C17 N2 C2 N1 172.08(11) . . . . ?
C2 N2 C3 N3 84.77(13) . . . . ?
C17 N2 C3 N3 -74.16(15) . . . . ?
C2 N2 C3 C11 -146.15(11) . . . . ?
C17 N2 C3 C11 54.93(16) . . . . ?
C2 N2 C3 C1 -21.69(13) . . . . ?
C17 N2 C3 C1 179.38(11) . . . . ?
C4 N3 C3 N2 -122.52(12) . . . . ?
C19 N3 C3 N2 63.67(16) . . . . ?
C4 N3 C3 C11 108.39(12) . . . . ?
C19 N3 C3 C11 -65.42(16) . . . . ?
C4 N3 C3 C1 -14.90(13) . . . . ?
C19 N3 C3 C1 171.30(12) . . . . ?
N4 C1 C3 N2 138.47(10) . . . . ?
N1 C1 C3 N2 22.07(11) . . . . ?
C5 C1 C3 N2 -99.81(12) . . . . ?
N4 C1 C3 N3 21.52(12) . . . . ?
N1 C1 C3 N3 -94.88(11) . . . . ?
C5 C1 C3 N3 143.25(11) . . . . ?
N4 C1 C3 C11 -99.36(12) . . . . ?
N1 C1 C3 C11 144.24(11) . . . . ?
C5 C1 C3 C11 22.36(16) . . . . ?
C3 N3 C4 O2 -176.71(13) . . . . ?
C19 N3 C4 O2 -2.6(2) . . . . ?
C3 N3 C4 N4 1.81(15) . . . . ?
C19 N3 C4 N4 175.88(11) . . . . ?
C1 N4 C4 O2 -167.16(13) . . . . ?
C1 N4 C4 N3 14.32(15) . . . . ?
N4 C1 C5 C6 -144.76(12) . . . . ?
N1 C1 C5 C6 -16.14(16) . . . . ?
C3 C1 C5 C6 98.56(14) . . . . ?
N4 C1 C5 C10 36.84(16) . . . . ?
N1 C1 C5 C10 165.46(11) . . . . ?
C3 C1 C5 C10 -79.83(15) . . . . ?
C10 C5 C6 C7 -0.2(2) . . . . ?
C1 C5 C6 C7 -178.57(12) . . . . ?
C5 C6 C7 C8 -0.1(2) . . . . ?
C6 C7 C8 C9 0.3(2) . . . . ?
C7 C8 C9 C10 -0.4(2) . . . . ?
C8 C9 C10 C5 0.2(2) . . . . ?
C6 C5 C10 C9 0.1(2) . . . . ?
C1 C5 C10 C9 178.53(12) . . . . ?
N2 C3 C11 C12 31.63(16) . . . . ?
N3 C3 C11 C12 161.40(11) . . . . ?
C1 C3 C11 C12 -84.70(15) . . . . ?
N2 C3 C11 C16 -152.03(11) . . . . ?
N3 C3 C11 C16 -22.26(17) . . . . ?
C1 C3 C11 C16 91.64(14) . . . . ?
C16 C11 C12 C13 1.9(2) . . . . ?
C3 C11 C12 C13 178.25(12) . . . . ?
C11 C12 C13 C14 -0.6(2) . . . . ?
C12 C13 C14 C15 -1.0(2) . . . . ?
C13 C14 C15 C16 1.3(2) . . . . ?
C14 C15 C16 C11 0.0(2) . . . . ?
C12 C11 C16 C15 -1.55(19) . . . . ?
C3 C11 C16 C15 -177.92(12) . . . . ?
C2 N2 C17 C18 69.79(16) . . . . ?
C3 N2 C17 C18 -133.44(13) . . . . ?
C4 N3 C19 C20 82.66(16) . . . . ?
C3 N3 C19 C20 -104.04(15) . . . . ?
